data_7221568
loop_
_publ_author_name
'Knepper, Ingo'
'Seichter, Wilhelm'
'Skobridis, Konstantinos'
'Theodorou, Vassiliki'
'Weber, Edwin'

_publ_section_title
;
 Aspects of crystal engineering arising from packing behavior of
 functional mono para-substituted trityl compounds
;
_journal_issue 33
_journal_name_full CrystEngComm
_journal_page_first 6355
_journal_paper_doi 10.1039/C5CE00871A
_journal_volume 17
_journal_year 2015
_chemical_formula_moiety 'C20 H17 Br O'
_chemical_formula_sum 'C20 H17 Br O'
_chemical_formula_weight 353.24
_chemical_name_systematic
;
 ?
;
_space_group_crystal_system orthorhombic
_space_group_IT_number 33
_space_group_name_Hall 'P 2c -2n'
_space_group_name_H-M_alt 'P n a 21'
_symmetry_space_group_name_Hall 'P 2c -2n'
_symmetry_space_group_name_H-M 'P n a 21'
_atom_sites_solution_hydrogens geom
_audit_creation_method SHELXL-2013
_audit_update_record
;
2015-07-07 deposited with the CCDC.
2015-07-16 downloaded from the CCDC.
;
_cell_angle_alpha 90
_cell_angle_beta 90
_cell_angle_gamma 90
_cell_formula_units_Z 4
_cell_length_a 12.1520(3)
_cell_length_b 13.7838(3)
_cell_length_c 9.5790(3)
_cell_measurement_reflns_used 4980
_cell_measurement_temperature 173(2)
_cell_measurement_theta_max 29.11
_cell_measurement_theta_min 2.71
_cell_volume 1604.49(7)
_computing_cell_refinement 'SAINT-NT (Sheldrick, 2008)'
_computing_data_collection 'Kappa APEX 2 (Bruker AXS)'
_computing_data_reduction SAINT
_computing_molecular_graphics 'ORTEP-3 (Farrugia, 2012)'
_computing_publication_material SHELXTL
_computing_structure_refinement 'SHELXL-2013 (Sheldrick, 2013)'
_computing_structure_solution 'SHELXS-97 (Sheldrick, 2008)'
_diffrn_ambient_temperature 173(2)
_diffrn_measured_fraction_theta_full 0.995
_diffrn_measured_fraction_theta_max 0.996
_diffrn_measurement_device_type 'CCD area detector'
_diffrn_measurement_method 'phi and omega scans'
_diffrn_radiation_type MoK\a
_diffrn_radiation_wavelength 0.71073
_diffrn_reflns_av_R_equivalents 0.0185
_diffrn_reflns_av_unetI/netI 0.0379
_diffrn_reflns_laue_measured_fraction_full 0.995
_diffrn_reflns_laue_measured_fraction_max 0.996
_diffrn_reflns_limit_h_max 16
_diffrn_reflns_limit_h_min -8
_diffrn_reflns_limit_k_max 18
_diffrn_reflns_limit_k_min -14
_diffrn_reflns_limit_l_max 7
_diffrn_reflns_limit_l_min -12
_diffrn_reflns_number 8781
_diffrn_reflns_point_group_measured_fraction_full 0.996
_diffrn_reflns_point_group_measured_fraction_max 0.996
_diffrn_reflns_theta_full 25.242
_diffrn_reflns_theta_max 28.389
_diffrn_reflns_theta_min 2.589
_exptl_absorpt_coefficient_mu 2.561
_exptl_absorpt_correction_T_max 0.6700
_exptl_absorpt_correction_T_min 0.3493
_exptl_absorpt_correction_type multi-scan
_exptl_absorpt_process_details 'SADABS (Bruker, 2008)'
_exptl_crystal_colour colourless
_exptl_crystal_density_diffrn 1.462
_exptl_crystal_description rod
_exptl_crystal_F_000 720
_exptl_crystal_size_max 0.520
_exptl_crystal_size_mid 0.240
_exptl_crystal_size_min 0.170
_refine_diff_density_max 0.454
_refine_diff_density_min -0.435
_refine_diff_density_rms 0.047
_refine_ls_abs_structure_details
;
 Refined as an inversion twin.
;
_refine_ls_abs_structure_Flack 0.015(11)
_refine_ls_extinction_method none
_refine_ls_goodness_of_fit_ref 0.940
_refine_ls_hydrogen_treatment constr
_refine_ls_matrix_type full
_refine_ls_number_parameters 201
_refine_ls_number_reflns 3219
_refine_ls_number_restraints 1
_refine_ls_restrained_S_all 0.940
_refine_ls_R_factor_all 0.0273
_refine_ls_R_factor_gt 0.0231
_refine_ls_shift/su_max 0.001
_refine_ls_shift/su_mean 0.000
_refine_ls_structure_factor_coef Fsqd
_refine_ls_weighting_details 'w=1/[\s^2^(Fo^2^)+(0.0282P)^2^+0.3652P] where P=(Fo^2^+2Fc^2^)/3'
_refine_ls_weighting_scheme calc
_refine_ls_wR_factor_gt 0.0578
_refine_ls_wR_factor_ref 0.0594
_reflns_Friedel_coverage 0.889
_reflns_friedel_fraction_full 0.996
_reflns_friedel_fraction_max 0.996
_reflns_number_gt 2913
_reflns_number_total 3219
_reflns_threshold_expression 'I > 2\s(I)'
_cod_data_source_file c5ce00871a1.cif
_cod_data_source_block inkn6
_cod_depositor_comments 'Adding full bibliography for 7221566--7221570.cif.'
_cod_database_code 7221568
_shelx_space_group_comment
;
The symmetry employed for this shelxl refinement is uniquely defined
by the following loop, which should always be used as a source of
symmetry information in preference to the above space-group names.
They are only intended as comments.
;
_shelx_estimated_absorpt_t_min 0.349
_shelx_estimated_absorpt_t_max 0.670
_shelxl_version_number 2013-4

loop_
_space_group_symop_operation_xyz
'x, y, z'
'-x, -y, z+1/2'
'x+1/2, -y+1/2, z'
'-x+1/2, y+1/2, z+1/2'

loop_
_atom_site_label
_atom_site_type_symbol
_atom_site_fract_x
_atom_site_fract_y
_atom_site_fract_z
_atom_site_U_iso_or_equiv
_atom_site_adp_type
_atom_site_occupancy
_atom_site_site_symmetry_order
_atom_site_calc_flag
_atom_site_refinement_flags_posn
_atom_site_refinement_flags_adp
Br1 Br 0.09458(2) 0.90269(2) 1.42387(6) 0.03456(9) Uani 1 1 d . .
O1 O 0.45560(11) 1.03370(11) 0.9065(2) 0.0203(4) Uani 1 1 d . .
C19 C 0.34809(18) 0.99409(17) 0.8759(2) 0.0175(5) Uani 1 1 d . .
C1 C 0.28517(18) 0.97472(17) 1.0120(3) 0.0182(4) Uani 1 1 d . .
C6 C 0.17273(19) 0.95047(18) 1.0091(3) 0.0216(5) Uani 1 1 d . .
H6 H 0.1348 0.9493 0.9225 0.026 Uiso 1 1 calc R U
C5 C 0.1167(2) 0.9283(2) 1.1304(3) 0.0236(5) Uani 1 1 d . .
H5 H 0.0409 0.9119 1.1272 0.028 Uiso 1 1 calc R U
C4 C 0.1722(2) 0.93036(18) 1.2568(3) 0.0214(5) Uani 1 1 d . .
C3 C 0.2832(2) 0.95251(19) 1.2628(3) 0.0229(5) Uani 1 1 d . .
H3 H 0.3209 0.9531 1.3497 0.027 Uiso 1 1 calc R U
C2 C 0.33858(18) 0.97389(18) 1.1400(3) 0.0211(5) Uani 1 1 d . .
H2 H 0.4150 0.9883 1.1437 0.025 Uiso 1 1 calc R U
C7 C 0.3713(2) 0.89429(17) 0.8112(3) 0.0187(5) Uani 1 1 d . .
C8 C 0.4694(2) 0.84583(19) 0.8407(3) 0.0254(6) Uani 1 1 d . .
H8 H 0.5248 0.8773 0.8940 0.031 Uiso 1 1 calc R U
C9 C 0.4868(2) 0.7520(2) 0.7928(3) 0.0351(7) Uani 1 1 d . .
H9 H 0.5543 0.7201 0.8129 0.042 Uiso 1 1 calc R U
C10 C 0.4074(3) 0.7048(2) 0.7165(4) 0.0393(8) Uani 1 1 d . .
H10 H 0.4195 0.6404 0.6848 0.047 Uiso 1 1 calc R U
C11 C 0.3101(3) 0.7516(2) 0.6865(4) 0.0366(7) Uani 1 1 d . .
H11 H 0.2549 0.7194 0.6337 0.044 Uiso 1 1 calc R U
C12 C 0.2923(2) 0.8463(2) 0.7334(3) 0.0271(6) Uani 1 1 d . .
H12 H 0.2251 0.8781 0.7116 0.033 Uiso 1 1 calc R U
C13 C 0.28824(19) 1.06224(18) 0.7752(3) 0.0189(5) Uani 1 1 d . .
C14 C 0.3190(2) 1.0656(2) 0.6349(3) 0.0243(5) Uani 1 1 d . .
H14 H 0.3726 1.0214 0.6010 0.029 Uiso 1 1 calc R U
C15 C 0.2727(2) 1.1321(2) 0.5447(3) 0.0301(6) Uani 1 1 d . .
H15 H 0.2935 1.1321 0.4491 0.036 Uiso 1 1 calc R U
C16 C 0.1959(2) 1.1990(2) 0.5925(3) 0.0308(6) Uani 1 1 d . .
H16 H 0.1649 1.2455 0.5308 0.037 Uiso 1 1 calc R U
C17 C 0.1655(2) 1.1966(2) 0.7312(3) 0.0296(6) Uani 1 1 d . .
H17 H 0.1129 1.2418 0.7650 0.035 Uiso 1 1 calc R U
C18 C 0.2105(2) 1.12946(19) 0.8214(3) 0.0248(5) Uani 1 1 d . .
H18 H 0.1883 1.1290 0.9165 0.030 Uiso 1 1 calc R U
C20 C 0.4574(2) 1.13273(19) 0.9477(3) 0.0292(7) Uani 1 1 d . .
H20A H 0.4361 1.1736 0.8685 0.044 Uiso 1 1 calc R U
H20B H 0.5318 1.1502 0.9783 0.044 Uiso 1 1 calc R U
H20C H 0.4056 1.1426 1.0248 0.044 Uiso 1 1 calc R U

loop_
_atom_site_aniso_label
_atom_site_aniso_U_11
_atom_site_aniso_U_22
_atom_site_aniso_U_33
_atom_site_aniso_U_23
_atom_site_aniso_U_13
_atom_site_aniso_U_12
Br1 0.03357(13) 0.04985(17) 0.02026(13) 0.00259(17) 0.00587(15) -0.00480(11)
O1 0.0153(6) 0.0224(8) 0.0233(10) -0.0036(8) 0.0000(8) -0.0028(5)
C19 0.0162(10) 0.0206(12) 0.0158(10) -0.0019(9) -0.0002(8) -0.0012(8)
C1 0.0199(10) 0.0164(11) 0.0183(11) -0.0021(9) 0.0015(9) 0.0003(8)
C6 0.0226(11) 0.0253(14) 0.0169(11) 0.0006(10) -0.0033(10) -0.0036(9)
C5 0.0205(10) 0.0273(13) 0.0230(13) 0.0004(11) -0.0002(10) -0.0030(9)
C4 0.0225(11) 0.0233(13) 0.0183(12) 0.0006(10) 0.0041(10) 0.0013(9)
C3 0.0242(11) 0.0283(14) 0.0161(12) -0.0016(10) -0.0032(10) 0.0017(10)
C2 0.0173(10) 0.0251(13) 0.0210(12) -0.0020(10) -0.0010(10) -0.0013(9)
C7 0.0232(10) 0.0178(12) 0.0150(12) 0.0018(9) 0.0029(10) -0.0009(9)
C8 0.0271(12) 0.0237(14) 0.0255(14) 0.0028(11) 0.0031(10) 0.0023(10)
C9 0.0400(14) 0.0264(15) 0.0390(18) 0.0049(13) 0.0119(14) 0.0086(12)
C10 0.0563(19) 0.0211(15) 0.0406(19) -0.0053(13) 0.0210(15) -0.0021(13)
C11 0.0425(15) 0.0339(16) 0.0335(16) -0.0113(14) 0.0064(14) -0.0092(13)
C12 0.0287(12) 0.0272(14) 0.0256(14) -0.0051(11) 0.0007(11) -0.0020(10)
C13 0.0182(10) 0.0188(12) 0.0196(12) 0.0000(10) 0.0009(9) -0.0030(9)
C14 0.0229(11) 0.0292(13) 0.0209(13) 0.0018(11) 0.0030(10) 0.0053(10)
C15 0.0314(13) 0.0369(16) 0.0219(14) 0.0078(12) 0.0035(11) 0.0033(11)
C16 0.0293(13) 0.0308(16) 0.0324(15) 0.0096(12) -0.0029(11) 0.0024(11)
C17 0.0289(13) 0.0240(14) 0.0357(16) 0.0022(12) 0.0027(11) 0.0065(10)
C18 0.0270(12) 0.0238(13) 0.0236(13) -0.0006(11) 0.0043(11) 0.0025(10)
C20 0.0257(11) 0.0241(13) 0.038(2) -0.0050(12) 0.0013(11) -0.0067(9)

loop_
_atom_type_symbol
_atom_type_description
_atom_type_scat_dispersion_real
_atom_type_scat_dispersion_imag
_atom_type_scat_source
C C 0.0033 0.0016 'International Tables Vol C Tables 4.2.6.8 and 6.1.1.4'
H H 0.0000 0.0000 'International Tables Vol C Tables 4.2.6.8 and 6.1.1.4'
O O 0.0106 0.0060 'International Tables Vol C Tables 4.2.6.8 and 6.1.1.4'
Br Br -0.2901 2.4595 'International Tables Vol C Tables 4.2.6.8 and 6.1.1.4'

loop_
_geom_angle_atom_site_label_1
_geom_angle_atom_site_label_2
_geom_angle_atom_site_label_3
_geom_angle
C20 O1 C19 115.66(17)
O1 C19 C13 108.99(18)
O1 C19 C7 104.73(18)
C13 C19 C7 112.6(2)
O1 C19 C1 110.08(19)
C13 C19 C1 113.91(18)
C7 C19 C1 106.16(19)
C2 C1 C6 118.0(2)
C2 C1 C19 121.29(19)
C6 C1 C19 120.6(2)
C5 C6 C1 121.0(2)
C5 C6 H6 119.5
C1 C6 H6 119.5
C6 C5 C4 119.4(2)
C6 C5 H5 120.3
C4 C5 H5 120.3
C3 C4 C5 120.9(2)
C3 C4 Br1 119.60(19)
C5 C4 Br1 119.47(19)
C4 C3 C2 119.0(2)
C4 C3 H3 120.5
C2 C3 H3 120.5
C3 C2 C1 121.6(2)
C3 C2 H2 119.2
C1 C2 H2 119.2
C12 C7 C8 118.2(2)
C12 C7 C19 121.2(2)
C8 C7 C19 120.3(2)
C9 C8 C7 120.6(3)
C9 C8 H8 119.7
C7 C8 H8 119.7
C10 C9 C8 120.6(3)
C10 C9 H9 119.7
C8 C9 H9 119.7
C9 C10 C11 119.5(3)
C9 C10 H10 120.2
C11 C10 H10 120.2
C10 C11 C12 120.2(3)
C10 C11 H11 119.9
C12 C11 H11 119.9
C7 C12 C11 120.8(3)
C7 C12 H12 119.6
C11 C12 H12 119.6
C18 C13 C14 117.7(2)
C18 C13 C19 122.0(2)
C14 C13 C19 120.0(2)
C15 C14 C13 121.1(2)
C15 C14 H14 119.4
C13 C14 H14 119.4
C14 C15 C16 120.5(3)
C14 C15 H15 119.8
C16 C15 H15 119.8
C17 C16 C15 118.8(3)
C17 C16 H16 120.6
C15 C16 H16 120.6
C16 C17 C18 120.9(3)
C16 C17 H17 119.6
C18 C17 H17 119.6
C17 C18 C13 121.0(3)
C17 C18 H18 119.5
C13 C18 H18 119.5
O1 C20 H20A 109.5
O1 C20 H20B 109.5
H20A C20 H20B 109.5
O1 C20 H20C 109.5
H20A C20 H20C 109.5
H20B C20 H20C 109.5

loop_
_geom_bond_atom_site_label_1
_geom_bond_atom_site_label_2
_geom_bond_distance
Br1 C4 1.896(3)
O1 C20 1.421(3)
O1 C19 1.446(3)
C19 C13 1.530(3)
C19 C7 1.535(3)
C19 C1 1.535(3)
C1 C2 1.388(4)
C1 C6 1.407(3)
C6 C5 1.380(4)
C6 H6 0.9500
C5 C4 1.386(4)
C5 H5 0.9500
C4 C3 1.385(3)
C3 C2 1.386(4)
C3 H3 0.9500
C2 H2 0.9500
C7 C12 1.384(4)
C7 C8 1.395(3)
C8 C9 1.389(4)
C8 H8 0.9500
C9 C10 1.374(5)
C9 H9 0.9500
C10 C11 1.378(5)
C10 H10 0.9500
C11 C12 1.396(4)
C11 H11 0.9500
C12 H12 0.9500
C13 C18 1.395(3)
C13 C14 1.396(4)
C14 C15 1.379(4)
C14 H14 0.9500
C15 C16 1.390(4)
C15 H15 0.9500
C16 C17 1.379(4)
C16 H16 0.9500
C17 C18 1.379(4)
C17 H17 0.9500
C18 H18 0.9500
C20 H20A 0.9800
C20 H20B 0.9800
C20 H20C 0.9800

loop_
_geom_torsion_atom_site_label_1
_geom_torsion_atom_site_label_2
_geom_torsion_atom_site_label_3
_geom_torsion_atom_site_label_4
_geom_torsion
C20 O1 C19 C13 50.0(3)
C20 O1 C19 C7 170.6(2)
C20 O1 C19 C1 -75.6(3)
O1 C19 C1 C2 -14.5(3)
C13 C19 C1 C2 -137.3(2)
C7 C19 C1 C2 98.3(3)
O1 C19 C1 C6 170.0(2)
C13 C19 C1 C6 47.3(3)
C7 C19 C1 C6 -77.1(3)
C2 C1 C6 C5 1.2(4)
C19 C1 C6 C5 176.8(2)
C1 C6 C5 C4 0.2(4)
C6 C5 C4 C3 -1.2(4)
C6 C5 C4 Br1 178.7(2)
C5 C4 C3 C2 0.7(4)
Br1 C4 C3 C2 -179.1(2)
C4 C3 C2 C1 0.8(4)
C6 C1 C2 C3 -1.7(4)
C19 C1 C2 C3 -177.3(2)
O1 C19 C7 C12 -161.6(2)
C13 C19 C7 C12 -43.3(3)
C1 C19 C7 C12 81.9(3)
O1 C19 C7 C8 24.4(3)
C13 C19 C7 C8 142.7(2)
C1 C19 C7 C8 -92.1(3)
C12 C7 C8 C9 0.0(4)
C19 C7 C8 C9 174.2(2)
C7 C8 C9 C10 -0.6(4)
C8 C9 C10 C11 0.6(5)
C9 C10 C11 C12 -0.1(5)
C8 C7 C12 C11 0.5(4)
C19 C7 C12 C11 -173.7(3)
C10 C11 C12 C7 -0.4(5)
O1 C19 C13 C18 -98.9(3)
C7 C19 C13 C18 145.4(2)
C1 C19 C13 C18 24.5(3)
O1 C19 C13 C14 74.3(3)
C7 C19 C13 C14 -41.4(3)
C1 C19 C13 C14 -162.4(2)
C18 C13 C14 C15 -1.1(4)
C19 C13 C14 C15 -174.5(2)
C13 C14 C15 C16 1.5(4)
C14 C15 C16 C17 -1.1(4)
C15 C16 C17 C18 0.2(4)
C16 C17 C18 C13 0.2(4)
C14 C13 C18 C17 0.2(4)
C19 C13 C18 C17 173.5(2)
